data_7158296
loop_
_publ_author_name
'Bormann, Carl Thomas'
'Fadaei-Tirani, Farzaneh'
'Scopelliti, Rosario'
'Severin, Kay'

_publ_section_title
;
 Synthesis of bicyclic vinyl triazenes by Ficini-type reactions.
;
_journal_issue 37
_journal_name_full 'Organic &amp; biomolecular chemistry'
_journal_page_first 8113
_journal_page_last 8117
_journal_paper_doi 10.1039/d1ob01546j
_journal_volume 19
_journal_year 2021
_chemical_formula_moiety 'C26 H36 N4 O3 S'
_chemical_formula_sum 'C26 H36 N4 O3 S'
_chemical_formula_weight 484.65
_space_group_crystal_system monoclinic
_space_group_IT_number 14
_space_group_name_Hall '-P 2ybc'
_space_group_name_H-M_alt 'P 1 21/c 1'
_atom_sites_solution_hydrogens geom
_atom_sites_solution_primary dual
_atom_sites_solution_secondary difmap
_audit_creation_date 2021-05-07
_audit_creation_method
;
Olex2 1.3
(compiled 2020.11.12 svn.r5f609507 for OlexSys, GUI svn.r6272)
;
_audit_update_record
;
2021-08-03 deposited with the CCDC.	2021-09-02 downloaded from the CCDC.
;
_cell_angle_alpha 90
_cell_angle_beta 95.7493(9)
_cell_angle_gamma 90
_cell_formula_units_Z 4
_cell_length_a 7.80574(8)
_cell_length_b 34.1537(3)
_cell_length_c 9.62710(9)
_cell_measurement_reflns_used 12502
_cell_measurement_temperature 140.00(10)
_cell_measurement_theta_max 72.5600
_cell_measurement_theta_min 4.7730
_cell_volume 2553.63(4)
_computing_cell_refinement 'CrysAlisPro 1.171.41.105a (Rigaku OD, 2021)'
_computing_data_collection 'CrysAlisPro 1.171.41.105a (Rigaku OD, 2021)'
_computing_data_reduction 'CrysAlisPro 1.171.41.105a (Rigaku OD, 2021)'
_computing_molecular_graphics 'Olex2 1.3 (Dolomanov et al., 2009)'
_computing_publication_material 'Olex2 1.3 (Dolomanov et al., 2009)'
_computing_structure_refinement 'ShelXL 2018/3 (Sheldrick, 2015)'
_computing_structure_solution 'ShelXT 2018/2 (Sheldrick, 2015)'
_diffrn_ambient_environment N~2~
_diffrn_ambient_temperature 140.00(10)
_diffrn_detector 'CCD plate'
_diffrn_detector_area_resol_mean 5.2817
_diffrn_detector_type AtlasS2
_diffrn_measured_fraction_theta_full 1.000
_diffrn_measured_fraction_theta_max 0.986
_diffrn_measurement_details
;
List of Runs (angles in degrees, time in seconds):

  # Type    Start    End  Width  t~exp~   \w     \q     \k     \f   Frames
#--------------------------------------------------------------------------
  1  \w    -89.00 -64.00   1.00    2.00    --  -40.91 155.00 -71.00   25
  2  \w   -111.00 -86.00   1.00    2.00    --  -40.91-155.00-110.00   25
  3  \w    -68.00 -43.00   1.00    2.00    --  -40.91 120.00 131.00   25
  4  \w     56.00  81.00   1.00    2.00    --   40.91-120.00  47.00   25
  5  \w     46.00  73.00   1.00    8.00    --  105.15-120.00  47.00   27
  6  \w     93.00 142.00   1.00    8.00    --  105.15 155.00 -71.00   49
  7  \w    120.00 146.00   1.00    8.00    --  105.15 120.00 131.00   26
  8  \w     64.00  89.00   1.00    8.00    --  105.15-155.00-110.00   25
  9  \w   -114.00 -17.00   1.00    2.00    --  -40.91 -38.00 -60.00   97
 10  \w    -86.00 -10.00   1.00    2.00    --  -40.91 125.00-180.00   76
 11  \w   -106.00 -16.00   1.00    2.00    --  -40.91 -38.00  30.00   90
 12  \w     49.00  74.00   1.00    2.00    --   40.91-125.00 -90.00   25
 13  \w    -21.00  50.00   1.00    2.00    --   40.91 -77.00 150.00   71
 14  \w    135.00 161.00   1.00    8.00    --  105.15 111.00-120.00   26
 15  \w     34.00  70.00   1.00    8.00    --  105.15-111.00 -60.00   36
 16  \w     80.00 178.00   1.00    8.00    --  105.15  45.00 120.00   98
 17  \w     29.00 109.00   1.00    8.00    --  105.15-111.00 120.00   80
 18  \w     31.00 130.00   1.00    8.00    --  105.15 -77.00 -60.00   99
 19  \w     23.00  98.00   1.00    8.00    --  105.15 -94.00-120.00   75
 20  \w     84.00 109.00   1.00    8.00    --  105.15-111.00 -60.00   25
 21  \w     57.00 108.00   1.00    8.00    --  105.15-111.00   0.00   51
 22  \w     43.00 109.00   1.00    8.00    --  105.15-111.00-180.00   66
 23  \w     82.00 178.00   1.00    8.00    --  105.15  30.00-180.00   96
 24  \w    104.00 144.00   1.00    8.00    --  105.15 111.00   0.00   40
 25  \w     76.00 176.00   1.00    8.00    --  105.15  61.00  60.00  100
;
_diffrn_measurement_device 'four-circle diffractometer'
_diffrn_measurement_device_type 'SuperNova, Dual, Cu at home/near, AtlasS2'
_diffrn_measurement_method '\w scans'
_diffrn_orient_matrix_type 'CrysAlisPro convention (1999,Acta A55,543-557)'
_diffrn_orient_matrix_UB_11 -0.1973596000
_diffrn_orient_matrix_UB_12 0.0007047000
_diffrn_orient_matrix_UB_13 -0.0001307000
_diffrn_orient_matrix_UB_21 0.0006201000
_diffrn_orient_matrix_UB_22 0.0447647000
_diffrn_orient_matrix_UB_23 -0.0196589000
_diffrn_orient_matrix_UB_31 -0.0198985000
_diffrn_orient_matrix_UB_32 -0.0055030000
_diffrn_orient_matrix_UB_33 -0.1596238000
_diffrn_radiation_monochromator mirror
_diffrn_radiation_probe x-ray
_diffrn_radiation_type 'Cu K\a'
_diffrn_radiation_wavelength 1.54184
_diffrn_reflns_av_R_equivalents 0.0222
_diffrn_reflns_av_unetI/netI 0.0171
_diffrn_reflns_Laue_measured_fraction_full 1.000
_diffrn_reflns_Laue_measured_fraction_max 0.986
_diffrn_reflns_limit_h_max 9
_diffrn_reflns_limit_h_min -9
_diffrn_reflns_limit_k_max 41
_diffrn_reflns_limit_k_min -42
_diffrn_reflns_limit_l_max 9
_diffrn_reflns_limit_l_min -11
_diffrn_reflns_number 20995
_diffrn_reflns_point_group_measured_fraction_full 1.000
_diffrn_reflns_point_group_measured_fraction_max 0.986
_diffrn_reflns_theta_full 67.684
_diffrn_reflns_theta_max 72.655
_diffrn_reflns_theta_min 4.795
_diffrn_source 'micro-focus sealed X-ray tube'
_diffrn_source_type 'SuperNova (Cu) X-ray Source'
_exptl_absorpt_coefficient_mu 1.400
_exptl_absorpt_correction_T_max 1.000
_exptl_absorpt_correction_T_min 0.640
_exptl_absorpt_correction_type gaussian
_exptl_absorpt_process_details
;
CrysAlisPro 1.171.41.105a (Rigaku Oxford Diffraction, 2021)
Numerical absorption correction based on Gaussian integration over
a multifaceted crystal model.
Empirical absorption correction using spherical harmonics
as implemented in SCALE3 ABSPACK scaling algorithm
;
_exptl_crystal_colour colourless
_exptl_crystal_colour_primary colourless
_exptl_crystal_density_diffrn 1.261
_exptl_crystal_description plate
_exptl_crystal_F_000 1040
_exptl_crystal_size_max 0.26
_exptl_crystal_size_mid 0.18
_exptl_crystal_size_min 0.03
_refine_diff_density_max 0.303
_refine_diff_density_min -0.348
_refine_diff_density_rms 0.036
_refine_ls_extinction_coef 0.00059(10)
_refine_ls_extinction_expression Fc^*^=kFc[1+0.001xFc^2^\l^3^/sin(2\q)]^-1/4^
_refine_ls_extinction_method 'SHELXL-2018/3 (Sheldrick 2018)'
_refine_ls_goodness_of_fit_ref 1.022
_refine_ls_hydrogen_treatment constr
_refine_ls_matrix_type full
_refine_ls_number_parameters 314
_refine_ls_number_reflns 5004
_refine_ls_number_restraints 0
_refine_ls_restrained_S_all 1.022
_refine_ls_R_factor_all 0.0330
_refine_ls_R_factor_gt 0.0310
_refine_ls_shift/su_max 0.000
_refine_ls_shift/su_mean 0.000
_refine_ls_structure_factor_coef Fsqd
_refine_ls_weighting_details 'w=1/[\s^2^(Fo^2^)+(0.0405P)^2^+0.9103P] where P=(Fo^2^+2Fc^2^)/3'
_refine_ls_weighting_scheme calc
_refine_ls_wR_factor_gt 0.0799
_refine_ls_wR_factor_ref 0.0816
_reflns_Friedel_coverage 0.000
_reflns_number_gt 4698
_reflns_number_total 5004
_reflns_threshold_expression 'I > 2\s(I)'
_cod_data_source_file d1ob01546j2.cif
_cod_data_source_block cb715-1
_cod_depositor_comments
;
The following automatic conversions were performed:

data item '_exptl_absorpt_correction_type' value 'Gaussian' was
changed to 'gaussian' in accordance with the
/home/data/users/saulius/crontab/automatic-downloads/rss-feeds/RSC/lib/dictionaries/cif_core.dic
dictionary named 'cif_core.dic' version 2.4.2 last updated on
2011-04-26.

Automatic conversion script
Id: cif_fix_values 7556 2019-12-06 15:28:31Z antanas 

 Adding full bibliography for 7158295--7158296.cif.
;
_cod_original_cell_volume 2553.62(4)
_cod_database_code 7158296
_shelx_shelxl_version_number 2018/3
_audit_contact_author 'Farzaneh Fadaei Tirani'
_chemical_oxdiff_formula 'C26 H36 N4 O3 S'
_shelx_space_group_comment
;
The symmetry employed for this shelxl refinement is uniquely defined
by the following loop, which should always be used as a source of
symmetry information in preference to the above space-group names.
They are only intended as comments.
;
_shelx_estimated_absorpt_t_max 0.959
_shelx_estimated_absorpt_t_min 0.712
_reflns_odcompleteness_completeness 99.96
_reflns_odcompleteness_iscentric 1
_reflns_odcompleteness_theta 66.97
_olex2_refinement_description
;
1. Fixed Uiso
 At 1.2 times of:
  All C(H) groups, All C(H,H) groups
 At 1.5 times of:
  All C(H,H,H) groups
2.a Ternary CH refined with riding coordinates:
 C2(H2), C21(H21), C24(H24)
2.b Secondary CH2 refined with riding coordinates:
 C6(H6A,H6B), C7(H7A,H7B), C11(H11A,H11B), C12(H12A,H12B), C13(H13A,H13B)
2.c Aromatic/amide H refined with riding coordinates:
 C10(H10), C15(H15), C16(H16), C18(H18), C19(H19)
2.d Idealised Me refined as rotating group:
 C8(H8A,H8B,H8C), C20(H20A,H20B,H20C), C22(H22A,H22B,H22C), C23(H23A,H23B,
 H23C), C25(H25A,H25B,H25C), C26(H26A,H26B,H26C)
;
_olex2_date_sample_data_collection 2021-05-06
_olex2_submission_special_instructions 'No special instructions were received'
_oxdiff_exptl_absorpt_empirical_details
;
Empirical correction (ABSPACK) includes:
- Absorption correction using spherical harmonics
- Frame scaling
- Detector area scaling
- B-factor correction
;
_oxdiff_exptl_absorpt_empirical_full_max 1.338
_oxdiff_exptl_absorpt_empirical_full_min 0.764

loop_
_space_group_symop_operation_xyz
'x, y, z'
'-x, y+1/2, -z+1/2'
'-x, -y, -z'
'x, -y-1/2, z-1/2'

loop_
_atom_site_label
_atom_site_type_symbol
_atom_site_fract_x
_atom_site_fract_y
_atom_site_fract_z
_atom_site_U_iso_or_equiv
_atom_site_adp_type
_atom_site_occupancy
_atom_site_site_symmetry_order
_atom_site_calc_flag
_atom_site_refinement_flags_posn
_atom_site_refinement_flags_adp
_atom_site_refinement_flags_occupancy
_atom_site_disorder_assembly
_atom_site_disorder_group
S1 S 0.64292(3) 0.41191(2) 0.56375(3) 0.02248(9) Uani 1 1 d . . . . .
O1 O 0.40189(14) 0.22251(3) 0.33081(10) 0.0369(2) Uani 1 1 d . . . . .
O2 O 0.80310(11) 0.42348(3) 0.51493(10) 0.0311(2) Uani 1 1 d . . . . .
O3 O 0.62115(12) 0.41331(3) 0.70990(9) 0.0298(2) Uani 1 1 d . . . . .
N1 N 0.61209(12) 0.36658(3) 0.51642(10) 0.0220(2) Uani 1 1 d . . . . .
N2 N 0.25251(12) 0.36711(3) 0.27102(10) 0.0209(2) Uani 1 1 d . . . . .
N3 N 0.10777(12) 0.37393(3) 0.20096(10) 0.0229(2) Uani 1 1 d . . . . .
N4 N 0.11660(12) 0.39308(3) 0.08175(10) 0.0245(2) Uani 1 1 d . . . . .
C1 C 0.37995(14) 0.32199(3) 0.45403(11) 0.0192(2) Uani 1 1 d . . . . .
C2 C 0.32275(15) 0.27868(3) 0.46791(12) 0.0222(2) Uani 1 1 d . . . . .
H2 H 0.366043 0.269120 0.563177 0.027 Uiso 1 1 calc R U . . .
C3 C 0.41999(16) 0.25700(4) 0.36055(12) 0.0249(2) Uani 1 1 d . . . . .
C4 C 0.54437(15) 0.28396(4) 0.30413(12) 0.0234(2) Uani 1 1 d . . . . .
C5 C 0.52047(14) 0.31952(3) 0.35643(11) 0.0200(2) Uani 1 1 d . . . . .
C6 C 0.63016(14) 0.35530(3) 0.36924(12) 0.0223(2) Uani 1 1 d . . . . .
H6A H 0.751255 0.349366 0.354823 0.027 Uiso 1 1 calc R U . . .
H6B H 0.585756 0.375933 0.302909 0.027 Uiso 1 1 calc R U . . .
C7 C 0.48665(14) 0.34103(3) 0.58084(12) 0.0218(2) Uani 1 1 d . . . . .
H7A H 0.412081 0.356668 0.637053 0.026 Uiso 1 1 calc R U . . .
H7B H 0.547004 0.320865 0.641302 0.026 Uiso 1 1 calc R U . . .
C8 C 0.67894(17) 0.27055(4) 0.21485(15) 0.0332(3) Uani 1 1 d . . . . .
H8A H 0.632786 0.271602 0.116429 0.050 Uiso 1 1 calc R U . . .
H8B H 0.712387 0.243589 0.239653 0.050 Uiso 1 1 calc R U . . .
H8C H 0.779896 0.287651 0.229900 0.050 Uiso 1 1 calc R U . . .
C9 C 0.23049(14) 0.34870(3) 0.40032(11) 0.0205(2) Uani 1 1 d . . . . .
C10 C 0.09552(15) 0.35363(4) 0.47353(12) 0.0245(2) Uani 1 1 d . . . . .
H10 H 0.014246 0.373565 0.445965 0.029 Uiso 1 1 calc R U . . .
C11 C 0.06787(16) 0.32871(4) 0.59810(13) 0.0293(3) Uani 1 1 d . . . . .
H11A H -0.026796 0.339950 0.646568 0.035 Uiso 1 1 calc R U . . .
H11B H 0.173621 0.328956 0.664099 0.035 Uiso 1 1 calc R U . . .
C12 C 0.02308(17) 0.28614(4) 0.55584(14) 0.0324(3) Uani 1 1 d . . . . .
H12A H 0.041601 0.269290 0.639666 0.039 Uiso 1 1 calc R U . . .
H12B H -0.100540 0.284729 0.521220 0.039 Uiso 1 1 calc R U . . .
C13 C 0.12930(16) 0.27003(4) 0.44326(13) 0.0285(3) Uani 1 1 d . . . . .
H13A H 0.084261 0.281257 0.352029 0.034 Uiso 1 1 calc R U . . .
H13B H 0.112913 0.241310 0.437537 0.034 Uiso 1 1 calc R U . . .
C14 C 0.48077(15) 0.44065(3) 0.47293(12) 0.0224(2) Uani 1 1 d . . . . .
C15 C 0.51681(16) 0.46199(4) 0.35673(13) 0.0269(3) Uani 1 1 d . . . . .
H15 H 0.629573 0.461939 0.327646 0.032 Uiso 1 1 calc R U . . .
C16 C 0.38633(18) 0.48341(4) 0.28344(14) 0.0311(3) Uani 1 1 d . . . . .
H16 H 0.411284 0.498452 0.204947 0.037 Uiso 1 1 calc R U . . .
C17 C 0.21939(17) 0.48324(4) 0.32292(14) 0.0293(3) Uani 1 1 d . . . . .
C18 C 0.18619(16) 0.46164(4) 0.44005(14) 0.0292(3) Uani 1 1 d . . . . .
H18 H 0.073058 0.461286 0.468361 0.035 Uiso 1 1 calc R U . . .
C19 C 0.31561(16) 0.44068(4) 0.51580(13) 0.0262(3) Uani 1 1 d . . . . .
H19 H 0.291900 0.426421 0.596421 0.031 Uiso 1 1 calc R U . . .
C20 C 0.0783(2) 0.50644(4) 0.24273(16) 0.0397(3) Uani 1 1 d . . . . .
H20A H -0.033843 0.497101 0.266529 0.060 Uiso 1 1 calc R U . . .
H20B H 0.085457 0.503117 0.142373 0.060 Uiso 1 1 calc R U . . .
H20C H 0.091370 0.534216 0.267104 0.060 Uiso 1 1 calc R U . . .
C21 C -0.04768(15) 0.39247(4) -0.00965(12) 0.0271(3) Uani 1 1 d . . . . .
H21 H -0.025478 0.404243 -0.101241 0.033 Uiso 1 1 calc R U . . .
C22 C -0.18094(17) 0.41784(5) 0.05224(15) 0.0360(3) Uani 1 1 d . . . . .
H22A H -0.287453 0.418113 -0.010980 0.054 Uiso 1 1 calc R U . . .
H22B H -0.136755 0.444596 0.064714 0.054 Uiso 1 1 calc R U . . .
H22C H -0.204491 0.407149 0.142867 0.054 Uiso 1 1 calc R U . . .
C23 C -0.11352(19) 0.35100(4) -0.03789(15) 0.0376(3) Uani 1 1 d . . . . .
H23A H -0.021871 0.334990 -0.071325 0.056 Uiso 1 1 calc R U . . .
H23B H -0.212546 0.351618 -0.108986 0.056 Uiso 1 1 calc R U . . .
H23C H -0.148535 0.339683 0.048443 0.056 Uiso 1 1 calc R U . . .
C24 C 0.28382(15) 0.40185(4) 0.02945(12) 0.0249(2) Uani 1 1 d . . . . .
H24 H 0.366572 0.408419 0.112260 0.030 Uiso 1 1 calc R U . . .
C25 C 0.27264(19) 0.43745(5) -0.06616(15) 0.0390(3) Uani 1 1 d . . . . .
H25A H 0.204204 0.430908 -0.154036 0.058 Uiso 1 1 calc R U . . .
H25B H 0.388754 0.445247 -0.085387 0.058 Uiso 1 1 calc R U . . .
H25C H 0.217760 0.459100 -0.020607 0.058 Uiso 1 1 calc R U . . .
C26 C 0.35402(18) 0.36593(5) -0.03948(15) 0.0371(3) Uani 1 1 d . . . . .
H26A H 0.365113 0.344265 0.027556 0.056 Uiso 1 1 calc R U . . .
H26B H 0.467193 0.372018 -0.069780 0.056 Uiso 1 1 calc R U . . .
H26C H 0.274921 0.358395 -0.120576 0.056 Uiso 1 1 calc R U . . .

loop_
_atom_site_aniso_label
_atom_site_aniso_U_11
_atom_site_aniso_U_22
_atom_site_aniso_U_33
_atom_site_aniso_U_23
_atom_site_aniso_U_13
_atom_site_aniso_U_12
S1 0.01824(15) 0.02110(15) 0.02738(16) -0.00326(10) -0.00123(10) -0.00082(10)
O1 0.0508(6) 0.0244(5) 0.0363(5) -0.0055(4) 0.0089(4) -0.0068(4)
O2 0.0187(4) 0.0271(4) 0.0473(5) -0.0052(4) 0.0025(4) -0.0033(3)
O3 0.0332(5) 0.0285(5) 0.0262(4) -0.0045(3) -0.0046(4) 0.0006(4)
N1 0.0199(5) 0.0208(5) 0.0250(5) -0.0024(4) 0.0012(4) -0.0017(4)
N2 0.0179(4) 0.0242(5) 0.0200(4) 0.0008(4) -0.0005(3) 0.0014(4)
N3 0.0202(5) 0.0284(5) 0.0196(5) 0.0017(4) -0.0003(4) 0.0022(4)
N4 0.0185(5) 0.0343(6) 0.0203(5) 0.0053(4) -0.0002(4) 0.0014(4)
C1 0.0170(5) 0.0223(5) 0.0178(5) 0.0007(4) -0.0006(4) -0.0012(4)
C2 0.0224(6) 0.0234(6) 0.0203(5) 0.0018(4) -0.0013(4) -0.0027(4)
C3 0.0262(6) 0.0251(6) 0.0223(6) -0.0008(4) -0.0026(4) -0.0011(5)
C4 0.0200(5) 0.0262(6) 0.0235(5) -0.0031(4) -0.0011(4) 0.0001(4)
C5 0.0155(5) 0.0244(6) 0.0193(5) 0.0010(4) -0.0018(4) 0.0003(4)
C6 0.0172(5) 0.0244(6) 0.0254(6) -0.0022(4) 0.0027(4) -0.0011(4)
C7 0.0204(5) 0.0237(6) 0.0205(5) 0.0013(4) -0.0019(4) -0.0019(4)
C8 0.0272(6) 0.0342(7) 0.0391(7) -0.0119(6) 0.0078(5) -0.0018(5)
C9 0.0177(5) 0.0239(5) 0.0191(5) -0.0005(4) -0.0016(4) -0.0009(4)
C10 0.0187(5) 0.0313(6) 0.0230(6) -0.0014(5) -0.0003(4) 0.0011(5)
C11 0.0212(6) 0.0445(8) 0.0224(6) 0.0006(5) 0.0038(4) -0.0014(5)
C12 0.0234(6) 0.0431(8) 0.0307(6) 0.0071(6) 0.0033(5) -0.0072(5)
C13 0.0243(6) 0.0313(6) 0.0292(6) 0.0019(5) -0.0005(5) -0.0086(5)
C14 0.0209(5) 0.0196(5) 0.0265(6) -0.0029(4) 0.0008(4) 0.0000(4)
C15 0.0263(6) 0.0251(6) 0.0299(6) -0.0012(5) 0.0054(5) -0.0033(5)
C16 0.0389(7) 0.0253(6) 0.0290(6) 0.0027(5) 0.0019(5) -0.0024(5)
C17 0.0309(6) 0.0213(6) 0.0338(6) -0.0040(5) -0.0062(5) 0.0007(5)
C18 0.0223(6) 0.0256(6) 0.0393(7) -0.0030(5) 0.0020(5) 0.0005(5)
C19 0.0250(6) 0.0246(6) 0.0296(6) 0.0003(5) 0.0053(5) -0.0001(5)
C20 0.0408(8) 0.0297(7) 0.0449(8) -0.0014(6) -0.0142(6) 0.0044(6)
C21 0.0210(6) 0.0376(7) 0.0215(5) 0.0051(5) -0.0037(4) 0.0010(5)
C22 0.0230(6) 0.0461(8) 0.0377(7) 0.0010(6) -0.0032(5) 0.0062(6)
C23 0.0342(7) 0.0423(8) 0.0341(7) -0.0003(6) -0.0075(6) -0.0038(6)
C24 0.0205(6) 0.0313(6) 0.0228(5) 0.0023(5) 0.0020(4) -0.0008(5)
C25 0.0325(7) 0.0471(8) 0.0376(7) 0.0172(6) 0.0044(6) 0.0003(6)
C26 0.0316(7) 0.0424(8) 0.0386(7) -0.0095(6) 0.0099(6) -0.0004(6)

loop_
_atom_type_symbol
_atom_type_description
_atom_type_scat_dispersion_real
_atom_type_scat_dispersion_imag
_atom_type_scat_source
C C 0.0181 0.0091 'International Tables Vol C Tables 4.2.6.8 and 6.1.1.4'
H H 0.0000 0.0000 'International Tables Vol C Tables 4.2.6.8 and 6.1.1.4'
N N 0.0311 0.0180 'International Tables Vol C Tables 4.2.6.8 and 6.1.1.4'
O O 0.0492 0.0322 'International Tables Vol C Tables 4.2.6.8 and 6.1.1.4'
S S 0.3331 0.5567 'International Tables Vol C Tables 4.2.6.8 and 6.1.1.4'

loop_
_exptl_crystal_face_index_h
_exptl_crystal_face_index_k
_exptl_crystal_face_index_l
_exptl_crystal_face_perp_dist
0 1 0 0.0153
0 -1 0 0.0191
-1 0 0 0.0896
1 0 0 0.0877
0 0 -1 0.1247
0 0 1 0.1150
-2 1 2 0.1224

loop_
_geom_angle_atom_site_label_1
_geom_angle_atom_site_label_2
_geom_angle_atom_site_label_3
_geom_angle
_geom_angle_site_symmetry_1
_geom_angle_site_symmetry_3
_geom_angle_publ_flag
O2 S1 O3 120.32(6) . . ?
O2 S1 N1 106.25(5) . . ?
O2 S1 C14 106.87(6) . . ?
O3 S1 N1 106.14(5) . . ?
O3 S1 C14 108.55(6) . . ?
N1 S1 C14 108.21(5) . . ?
C6 N1 S1 119.21(8) . . ?
C6 N1 C7 111.89(9) . . ?
C7 N1 S1 121.71(8) . . ?
N3 N2 C9 111.42(9) . . ?
N2 N3 N4 115.22(10) . . ?
N3 N4 C21 112.93(9) . . ?
N3 N4 C24 121.24(9) . . ?
C24 N4 C21 122.88(9) . . ?
C5 C1 C2 103.41(9) . . ?
C5 C1 C7 98.42(8) . . ?
C5 C1 C9 113.48(9) . . ?
C7 C1 C2 117.88(9) . . ?
C9 C1 C2 112.37(9) . . ?
C9 C1 C7 110.34(9) . . ?
C1 C2 H2 108.4 . . ?
C3 C2 C1 103.64(9) . . ?
C3 C2 H2 108.4 . . ?
C3 C2 C13 110.42(10) . . ?
C13 C2 C1 117.18(10) . . ?
C13 C2 H2 108.4 . . ?
O1 C3 C2 124.92(11) . . ?
O1 C3 C4 125.50(12) . . ?
C4 C3 C2 109.52(10) . . ?
C3 C4 C8 123.03(11) . . ?
C5 C4 C3 107.81(10) . . ?
C5 C4 C8 128.96(11) . . ?
C4 C5 C1 114.93(10) . . ?
C4 C5 C6 132.56(11) . . ?
C6 C5 C1 110.38(9) . . ?
N1 C6 C5 100.52(9) . . ?
N1 C6 H6A 111.7 . . ?
N1 C6 H6B 111.7 . . ?
C5 C6 H6A 111.7 . . ?
C5 C6 H6B 111.7 . . ?
H6A C6 H6B 109.4 . . ?
N1 C7 C1 103.95(9) . . ?
N1 C7 H7A 111.0 . . ?
N1 C7 H7B 111.0 . . ?
C1 C7 H7A 111.0 . . ?
C1 C7 H7B 111.0 . . ?
H7A C7 H7B 109.0 . . ?
C4 C8 H8A 109.5 . . ?
C4 C8 H8B 109.5 . . ?
C4 C8 H8C 109.5 . . ?
H8A C8 H8B 109.5 . . ?
H8A C8 H8C 109.5 . . ?
H8B C8 H8C 109.5 . . ?
N2 C9 C1 113.90(9) . . ?
C10 C9 N2 125.28(11) . . ?
C10 C9 C1 120.81(10) . . ?
C9 C10 H10 118.9 . . ?
C9 C10 C11 122.22(11) . . ?
C11 C10 H10 118.9 . . ?
C10 C11 H11A 109.3 . . ?
C10 C11 H11B 109.3 . . ?
C10 C11 C12 111.75(10) . . ?
H11A C11 H11B 107.9 . . ?
C12 C11 H11A 109.3 . . ?
C12 C11 H11B 109.3 . . ?
C11 C12 H12A 108.8 . . ?
C11 C12 H12B 108.8 . . ?
H12A C12 H12B 107.7 . . ?
C13 C12 C11 113.67(10) . . ?
C13 C12 H12A 108.8 . . ?
C13 C12 H12B 108.8 . . ?
C2 C13 H13A 108.6 . . ?
C2 C13 H13B 108.6 . . ?
C12 C13 C2 114.57(10) . . ?
C12 C13 H13A 108.6 . . ?
C12 C13 H13B 108.6 . . ?
H13A C13 H13B 107.6 . . ?
C15 C14 S1 119.92(9) . . ?
C15 C14 C19 120.48(11) . . ?
C19 C14 S1 119.56(9) . . ?
C14 C15 H15 120.4 . . ?
C14 C15 C16 119.28(12) . . ?
C16 C15 H15 120.4 . . ?
C15 C16 H16 119.4 . . ?
C15 C16 C17 121.19(12) . . ?
C17 C16 H16 119.4 . . ?
C16 C17 C20 120.94(13) . . ?
C18 C17 C16 118.54(12) . . ?
C18 C17 C20 120.52(13) . . ?
C17 C18 H18 119.5 . . ?
C19 C18 C17 120.99(12) . . ?
C19 C18 H18 119.5 . . ?
C14 C19 H19 120.2 . . ?
C18 C19 C14 119.51(12) . . ?
C18 C19 H19 120.2 . . ?
C17 C20 H20A 109.5 . . ?
C17 C20 H20B 109.5 . . ?
C17 C20 H20C 109.5 . . ?
H20A C20 H20B 109.5 . . ?
H20A C20 H20C 109.5 . . ?
H20B C20 H20C 109.5 . . ?
N4 C21 H21 107.6 . . ?
N4 C21 C22 110.17(10) . . ?
N4 C21 C23 112.10(11) . . ?
C22 C21 H21 107.6 . . ?
C22 C21 C23 111.61(11) . . ?
C23 C21 H21 107.6 . . ?
C21 C22 H22A 109.5 . . ?
C21 C22 H22B 109.5 . . ?
C21 C22 H22C 109.5 . . ?
H22A C22 H22B 109.5 . . ?
H22A C22 H22C 109.5 . . ?
H22B C22 H22C 109.5 . . ?
C21 C23 H23A 109.5 . . ?
C21 C23 H23B 109.5 . . ?
C21 C23 H23C 109.5 . . ?
H23A C23 H23B 109.5 . . ?
H23A C23 H23C 109.5 . . ?
H23B C23 H23C 109.5 . . ?
N4 C24 H24 107.2 . . ?
N4 C24 C25 111.67(10) . . ?
N4 C24 C26 110.75(11) . . ?
C25 C24 H24 107.2 . . ?
C25 C24 C26 112.42(11) . . ?
C26 C24 H24 107.2 . . ?
C24 C25 H25A 109.5 . . ?
C24 C25 H25B 109.5 . . ?
C24 C25 H25C 109.5 . . ?
H25A C25 H25B 109.5 . . ?
H25A C25 H25C 109.5 . . ?
H25B C25 H25C 109.5 . . ?
C24 C26 H26A 109.5 . . ?
C24 C26 H26B 109.5 . . ?
C24 C26 H26C 109.5 . . ?
H26A C26 H26B 109.5 . . ?
H26A C26 H26C 109.5 . . ?
H26B C26 H26C 109.5 . . ?

loop_
_geom_bond_atom_site_label_1
_geom_bond_atom_site_label_2
_geom_bond_distance
_geom_bond_site_symmetry_2
_geom_bond_publ_flag
S1 O2 1.4345(9) . ?
S1 O3 1.4349(9) . ?
S1 N1 1.6249(10) . ?
S1 C14 1.7630(12) . ?
O1 C3 1.2170(16) . ?
N1 C6 1.4887(15) . ?
N1 C7 1.4923(15) . ?
N2 N3 1.2778(14) . ?
N2 C9 1.4204(15) . ?
N3 N4 1.3286(14) . ?
N4 C21 1.4808(14) . ?
N4 C24 1.4761(15) . ?
C1 C2 1.5548(15) . ?
C1 C5 1.5164(15) . ?
C1 C7 1.5502(15) . ?
C1 C9 1.5294(15) . ?
C2 H2 1.0000 . ?
C2 C3 1.5329(17) . ?
C2 C13 1.5336(16) . ?
C3 C4 1.4802(17) . ?
C4 C5 1.3349(17) . ?
C4 C8 1.4943(17) . ?
C5 C6 1.4902(16) . ?
C6 H6A 0.9900 . ?
C6 H6B 0.9900 . ?
C7 H7A 0.9900 . ?
C7 H7B 0.9900 . ?
C8 H8A 0.9800 . ?
C8 H8B 0.9800 . ?
C8 H8C 0.9800 . ?
C9 C10 1.3356(17) . ?
C10 H10 0.9500 . ?
C10 C11 1.5038(17) . ?
C11 H11A 0.9900 . ?
C11 H11B 0.9900 . ?
C11 C12 1.5405(19) . ?
C12 H12A 0.9900 . ?
C12 H12B 0.9900 . ?
C12 C13 1.5314(19) . ?
C13 H13A 0.9900 . ?
C13 H13B 0.9900 . ?
C14 C15 1.3873(17) . ?
C14 C19 1.3925(17) . ?
C15 H15 0.9500 . ?
C15 C16 1.3879(19) . ?
C16 H16 0.9500 . ?
C16 C17 1.394(2) . ?
C17 C18 1.3933(19) . ?
C17 C20 1.5056(18) . ?
C18 H18 0.9500 . ?
C18 C19 1.3846(18) . ?
C19 H19 0.9500 . ?
C20 H20A 0.9800 . ?
C20 H20B 0.9800 . ?
C20 H20C 0.9800 . ?
C21 H21 1.0000 . ?
C21 C22 1.5205(19) . ?
C21 C23 1.5218(19) . ?
C22 H22A 0.9800 . ?
C22 H22B 0.9800 . ?
C22 H22C 0.9800 . ?
C23 H23A 0.9800 . ?
C23 H23B 0.9800 . ?
C23 H23C 0.9800 . ?
C24 H24 1.0000 . ?
C24 C25 1.5220(18) . ?
C24 C26 1.5226(18) . ?
C25 H25A 0.9800 . ?
C25 H25B 0.9800 . ?
C25 H25C 0.9800 . ?
C26 H26A 0.9800 . ?
C26 H26B 0.9800 . ?
C26 H26C 0.9800 . ?

loop_
_geom_torsion_atom_site_label_1
_geom_torsion_atom_site_label_2
_geom_torsion_atom_site_label_3
_geom_torsion_atom_site_label_4
_geom_torsion
_geom_torsion_site_symmetry_1
_geom_torsion_site_symmetry_2
_geom_torsion_site_symmetry_3
_geom_torsion_site_symmetry_4
_geom_torsion_publ_flag
S1 N1 C6 C5 -155.87(8) . . . . ?
S1 N1 C7 C1 131.44(8) . . . . ?
S1 C14 C15 C16 177.80(9) . . . . ?
S1 C14 C19 C18 -176.65(10) . . . . ?
O1 C3 C4 C5 177.28(12) . . . . ?
O1 C3 C4 C8 -7.47(19) . . . . ?
O2 S1 N1 C6 -49.34(9) . . . . ?
O2 S1 N1 C7 162.71(8) . . . . ?
O2 S1 C14 C15 13.22(11) . . . . ?
O2 S1 C14 C19 -168.95(9) . . . . ?
O3 S1 N1 C6 -178.53(8) . . . . ?
O3 S1 N1 C7 33.52(10) . . . . ?
O3 S1 C14 C15 144.39(10) . . . . ?
O3 S1 C14 C19 -37.78(11) . . . . ?
N1 S1 C14 C15 -100.84(10) . . . . ?
N1 S1 C14 C19 76.99(10) . . . . ?
N2 N3 N4 C21 167.11(10) . . . . ?
N2 N3 N4 C24 6.02(16) . . . . ?
N2 C9 C10 C11 170.56(11) . . . . ?
N3 N2 C9 C1 150.85(10) . . . . ?
N3 N2 C9 C10 -30.05(16) . . . . ?
N3 N4 C21 C22 70.47(14) . . . . ?
N3 N4 C21 C23 -54.46(14) . . . . ?
N3 N4 C24 C25 -154.83(12) . . . . ?
N3 N4 C24 C26 79.05(14) . . . . ?
C1 C2 C3 O1 -174.52(12) . . . . ?
C1 C2 C3 C4 8.14(12) . . . . ?
C1 C2 C13 C12 -68.96(14) . . . . ?
C1 C5 C6 N1 28.34(11) . . . . ?
C1 C9 C10 C11 -10.39(18) . . . . ?
C2 C1 C5 C4 5.00(12) . . . . ?
C2 C1 C5 C6 -160.57(9) . . . . ?
C2 C1 C7 N1 143.04(10) . . . . ?
C2 C1 C9 N2 -118.50(10) . . . . ?
C2 C1 C9 C10 62.35(14) . . . . ?
C2 C3 C4 C5 -5.39(13) . . . . ?
C2 C3 C4 C8 169.86(11) . . . . ?
C3 C2 C13 C12 172.75(10) . . . . ?
C3 C4 C5 C1 0.10(13) . . . . ?
C3 C4 C5 C6 161.61(12) . . . . ?
C4 C5 C6 N1 -133.79(13) . . . . ?
C5 C1 C2 C3 -7.54(11) . . . . ?
C5 C1 C2 C13 -129.42(10) . . . . ?
C5 C1 C7 N1 32.95(10) . . . . ?
C5 C1 C9 N2 -1.62(13) . . . . ?
C5 C1 C9 C10 179.23(11) . . . . ?
C6 N1 C7 C1 -18.62(12) . . . . ?
C7 N1 C6 C5 -4.98(11) . . . . ?
C7 C1 C2 C3 -114.78(10) . . . . ?
C7 C1 C2 C13 123.33(11) . . . . ?
C7 C1 C5 C4 126.41(10) . . . . ?
C7 C1 C5 C6 -39.16(11) . . . . ?
C7 C1 C9 N2 107.73(10) . . . . ?
C7 C1 C9 C10 -71.42(14) . . . . ?
C8 C4 C5 C1 -174.78(12) . . . . ?
C8 C4 C5 C6 -13.3(2) . . . . ?
C9 N2 N3 N4 176.49(10) . . . . ?
C9 C1 C2 C3 115.21(10) . . . . ?
C9 C1 C2 C13 -6.68(14) . . . . ?
C9 C1 C5 C4 -117.01(11) . . . . ?
C9 C1 C5 C6 77.42(11) . . . . ?
C9 C1 C7 N1 -86.03(10) . . . . ?
C9 C10 C11 C12 -68.66(15) . . . . ?
C10 C11 C12 C13 41.11(15) . . . . ?
C11 C12 C13 C2 45.53(15) . . . . ?
C13 C2 C3 O1 -48.22(16) . . . . ?
C13 C2 C3 C4 134.43(10) . . . . ?
C14 S1 N1 C6 65.13(9) . . . . ?
C14 S1 N1 C7 -82.82(9) . . . . ?
C14 C15 C16 C17 -1.24(19) . . . . ?
C15 C14 C19 C18 1.17(18) . . . . ?
C15 C16 C17 C18 1.31(19) . . . . ?
C15 C16 C17 C20 -179.82(12) . . . . ?
C16 C17 C18 C19 -0.13(19) . . . . ?
C17 C18 C19 C14 -1.09(19) . . . . ?
C19 C14 C15 C16 -0.02(18) . . . . ?
C20 C17 C18 C19 -179.00(12) . . . . ?
C21 N4 C24 C25 45.98(16) . . . . ?
C21 N4 C24 C26 -80.13(14) . . . . ?
C24 N4 C21 C22 -128.79(12) . . . . ?
C24 N4 C21 C23 106.28(13) . . . . ?

loop_
_exptl_oxdiff_crystal_face_indexfrac_h
_exptl_oxdiff_crystal_face_indexfrac_k
_exptl_oxdiff_crystal_face_indexfrac_l
_exptl_oxdiff_crystal_face_x
_exptl_oxdiff_crystal_face_y
_exptl_oxdiff_crystal_face_z
-0.0001 1.0004 -0.0000 0.0007 0.0448 -0.0055
0.0001 -1.0004 0.0000 -0.0007 -0.0448 0.0055
-1.0000 0.0003 -0.0003 0.1974 -0.0006 0.0199
1.0000 -0.0003 0.0003 -0.1974 0.0006 -0.0199
-0.0009 0.0014 -0.9997 0.0003 0.0197 0.1596
0.0009 -0.0014 0.9997 -0.0003 -0.0197 -0.1596
-1.9985 0.9981 1.9988 0.3949 0.0041 -0.2848
